data_4073848
loop_
_publ_author_name
'Ma, Lili'
'Hopson, Russell'
'Li, Deyu'
'Zhang, Yong'
'Williard, Paul G.'

_publ_section_title
;
 Synthesis and Structural Characterization of the
 Bis(diisopropylamino)boron Enolate oftert-Butyl Methyl Ketone
;
_journal_issue 24
_journal_name_full Organometallics
_journal_page_first 5834
_journal_paper_doi 10.1021/om700676w
_journal_volume 26
_journal_year 2007
_chemical_formula_sum 'C18 H39 B N2 O'
_chemical_formula_weight 310.32
_chemical_name_systematic
;

 ?

;
_space_group_IT_number 14
_symmetry_cell_setting monoclinic
_symmetry_space_group_name_Hall '-P 2ybc'
_symmetry_space_group_name_H-M 'P 1 21/c 1'
_atom_sites_solution_hydrogens geom
_atom_sites_solution_primary direct
_atom_sites_solution_secondary difmap
_audit_creation_method SHELXL-97
_cell_angle_alpha 90.00
_cell_angle_beta 110.016(17)
_cell_angle_gamma 90.00
_cell_formula_units_Z 4
_cell_length_a 9.753(5)
_cell_length_b 18.161(9)
_cell_length_c 12.285(6)
_cell_measurement_temperature 273(2)
_cell_volume 2044.5(18)
_computing_cell_refinement 'Bruker SMART'
_computing_data_collection 'Bruker SMART'
_computing_data_reduction 'Bruker SAINT'
_computing_molecular_graphics 'Bruker SHELXTL'
_computing_publication_material 'Bruker SHELXTL'
_computing_structure_refinement 'SHELXL-97 (Sheldrick, 1997)'
_computing_structure_solution 'SHELXS-97 (Sheldrick, 1990)'
_diffrn_ambient_temperature 273(2)
_diffrn_measured_fraction_theta_full 0.615
_diffrn_measured_fraction_theta_max 0.615
_diffrn_measurement_device_type 'CCD area detector'
_diffrn_measurement_method 'phi and omega scans'
_diffrn_radiation_monochromator graphite
_diffrn_radiation_source 'fine-focus sealed tube'
_diffrn_radiation_type MoK\a
_diffrn_radiation_wavelength 0.71073
_diffrn_reflns_av_R_equivalents 0.0678
_diffrn_reflns_av_sigmaI/netI 0.0408
_diffrn_reflns_limit_h_max 10
_diffrn_reflns_limit_h_min -12
_diffrn_reflns_limit_k_max 1
_diffrn_reflns_limit_k_min -23
_diffrn_reflns_limit_l_max 7
_diffrn_reflns_limit_l_min -9
_diffrn_reflns_number 4223
_diffrn_reflns_theta_full 28.21
_diffrn_reflns_theta_max 28.21
_diffrn_reflns_theta_min 2.22
_exptl_absorpt_coefficient_mu 0.061
_exptl_absorpt_correction_type none
_exptl_crystal_colour 'pale yellow'
_exptl_crystal_density_diffrn 1.008
_exptl_crystal_density_meas 0
_exptl_crystal_density_method 'not measured'
_exptl_crystal_description chunk
_exptl_crystal_F_000 696
_exptl_crystal_size_max 0.35
_exptl_crystal_size_mid 0.3
_exptl_crystal_size_min 0.2
_refine_diff_density_max 0.217
_refine_diff_density_min -0.157
_refine_diff_density_rms 0.042
_refine_ls_extinction_method none
_refine_ls_goodness_of_fit_ref 1.049
_refine_ls_hydrogen_treatment mixed
_refine_ls_matrix_type full
_refine_ls_number_parameters 199
_refine_ls_number_reflns 3096
_refine_ls_number_restraints 0
_refine_ls_restrained_S_all 1.049
_refine_ls_R_factor_all 0.0656
_refine_ls_R_factor_gt 0.0562
_refine_ls_shift/su_max 0.000
_refine_ls_shift/su_mean 0.000
_refine_ls_structure_factor_coef Fsqd
_refine_ls_weighting_details 'calc w=1/[\s^2^(Fo^2^)+(0.1016P)^2^+0.1942P] where P=(Fo^2^+2Fc^2^)/3'
_refine_ls_weighting_scheme calc
_refine_ls_wR_factor_gt 0.1566
_refine_ls_wR_factor_ref 0.1669
_reflns_number_gt 2510
_reflns_number_total 3096
_reflns_threshold_expression >2sigma(I)
_cod_data_source_file om700676w.cif
_cod_data_source_block lm1a12
_cod_depositor_comments
;
The following automatic conversions were performed:

'_symmetry_cell_setting' value 'Monoclinic' changed to 'monoclinic'
according to /home/saulius/struct/CIF-dictionaries/cif_core.dic
dictionary named 'cif_core.dic' version 2.4.1 from 2010-06-29.

Automatic conversion script
Id: cif_fix_values 1715 2011-07-08 13:25:40Z adriana 
;
_cod_original_cell_volume 2044.6(18)
_cod_original_sg_symbol_H-M P2(1)/c
_cod_database_code 4073848

loop_
_symmetry_equiv_pos_as_xyz
'x, y, z'
'-x, y+1/2, -z+1/2'
'-x, -y, -z'
'x, -y-1/2, z-1/2'

loop_
_atom_site_label
_atom_site_type_symbol
_atom_site_fract_x
_atom_site_fract_y
_atom_site_fract_z
_atom_site_U_iso_or_equiv
_atom_site_adp_type
_atom_site_occupancy
_atom_site_symmetry_multiplicity
_atom_site_calc_flag
_atom_site_refinement_flags
O1 O 0.28812(12) 0.12229(5) 0.32706(12) 0.0339(4) Uani 1 1 d .
N1 N 0.02593(14) 0.09152(7) 0.28741(14) 0.0297(5) Uani 1 1 d .
N2 N 0.20469(15) 0.00251(7) 0.25251(15) 0.0328(5) Uani 1 1 d .
B1 B 0.1693(2) 0.07243(9) 0.2860(2) 0.0285(6) Uani 1 1 d .
C1 C 0.1995(2) 0.21436(11) 0.1853(2) 0.0493(7) Uani 1 1 d .
H1A H 0.1306 0.1817 0.1389 0.059 Uiso 1 1 calc R
H1B H 0.2040 0.2623 0.1603 0.059 Uiso 1 1 calc R
C2 C 0.29053(18) 0.19265(8) 0.28627(19) 0.0357(6) Uani 1 1 d .
C3 C 0.4183(2) 0.23768(9) 0.3655(3) 0.0399(7) Uani 1 1 d .
C4 C 0.4017(3) 0.31904(11) 0.3321(3) 0.0789(10) Uani 1 1 d .
H4A H 0.4829 0.3462 0.3831 0.118 Uiso 1 1 calc R
H4B H 0.3127 0.3376 0.3386 0.118 Uiso 1 1 calc R
H4C H 0.3993 0.3245 0.2538 0.118 Uiso 1 1 calc R
C5 C 0.5590(2) 0.20899(14) 0.3515(3) 0.0666(8) Uani 1 1 d .
H5A H 0.6407 0.2364 0.4010 0.100 Uiso 1 1 calc R
H5B H 0.5533 0.2147 0.2724 0.100 Uiso 1 1 calc R
H5C H 0.5712 0.1578 0.3723 0.100 Uiso 1 1 calc R
C6 C 0.4308(3) 0.22997(12) 0.4908(3) 0.0588(9) Uani 1 1 d .
H6A H 0.5119 0.2586 0.5384 0.088 Uiso 1 1 calc R
H6B H 0.4458 0.1791 0.5132 0.088 Uiso 1 1 calc R
H6C H 0.3427 0.2473 0.5005 0.088 Uiso 1 1 calc R
C7 C 0.1089(2) 0.09262(10) 0.5007(2) 0.0472(6) Uani 1 1 d .
H7A H 0.1078 0.0398 0.4967 0.071 Uiso 1 1 calc R
H7B H 0.0806 0.1081 0.5647 0.071 Uiso 1 1 calc R
H7C H 0.2055 0.1102 0.5115 0.071 Uiso 1 1 calc R
C8 C 0.00291(19) 0.12375(9) 0.3891(2) 0.0397(6) Uani 1 1 d .
H8A H -0.0944 0.1079 0.3859 0.048 Uiso 1 1 calc R
C9 C 0.0017(2) 0.20750(10) 0.3926(2) 0.0515(7) Uani 1 1 d .
H9A H -0.0653 0.2260 0.3209 0.077 Uiso 1 1 calc R
H9B H 0.0978 0.2258 0.4037 0.077 Uiso 1 1 calc R
H9C H -0.0283 0.2235 0.4555 0.077 Uiso 1 1 calc R
C10 C -0.1841(2) 0.14559(11) 0.1255(2) 0.0496(7) Uani 1 1 d .
H10A H -0.1152 0.1771 0.1082 0.074 Uiso 1 1 calc R
H10B H -0.2262 0.1712 0.1748 0.074 Uiso 1 1 calc R
H10C H -0.2597 0.1319 0.0548 0.074 Uiso 1 1 calc R
C11 C -0.10595(18) 0.07623(9) 0.18725(19) 0.0363(6) Uani 1 1 d .
H11A H -0.0737 0.0495 0.1310 0.044 Uiso 1 1 calc R
C12 C -0.2198(2) 0.02714(11) 0.2124(2) 0.0519(7) Uani 1 1 d .
H12A H -0.1738 -0.0171 0.2503 0.078 Uiso 1 1 calc R
H12B H -0.2954 0.0148 0.1410 0.078 Uiso 1 1 calc R
H12C H -0.2614 0.0531 0.2617 0.078 Uiso 1 1 calc R
C13 C 0.1904(2) -0.12102(10) 0.3381(2) 0.0575(7) Uani 1 1 d .
H13A H 0.2303 -0.0989 0.4133 0.086 Uiso 1 1 calc R
H13B H 0.2679 -0.1421 0.3167 0.086 Uiso 1 1 calc R
H13C H 0.1226 -0.1589 0.3397 0.086 Uiso 1 1 calc R
C14 C 0.11165(19) -0.06229(8) 0.24945(19) 0.0392(6) Uani 1 1 d .
H14A H 0.0302 -0.0447 0.2720 0.047 Uiso 1 1 calc R
C15 C 0.0448(2) -0.09526(10) 0.1291(2) 0.0543(7) Uani 1 1 d .
H15A H -0.0049 -0.0575 0.0755 0.081 Uiso 1 1 calc R
H15B H -0.0233 -0.1331 0.1305 0.081 Uiso 1 1 calc R
H15C H 0.1206 -0.1161 0.1053 0.081 Uiso 1 1 calc R
C16 C 0.3545(2) 0.03495(13) 0.1316(2) 0.0527(7) Uani 1 1 d .
H16A H 0.2662 0.0332 0.0655 0.079 Uiso 1 1 calc R
H16B H 0.4346 0.0180 0.1097 0.079 Uiso 1 1 calc R
H16C H 0.3725 0.0847 0.1593 0.079 Uiso 1 1 calc R
C17 C 0.33893(19) -0.01394(9) 0.2261(2) 0.0399(6) Uani 1 1 d .
H17A H 0.3277 -0.0643 0.1956 0.048 Uiso 1 1 calc R
C18 C 0.4766(2) -0.01397(11) 0.3339(2) 0.0490(7) Uani 1 1 d .
H18A H 0.4623 -0.0456 0.3916 0.074 Uiso 1 1 calc R
H18B H 0.4963 0.0352 0.3639 0.074 Uiso 1 1 calc R
H18C H 0.5577 -0.0315 0.3137 0.074 Uiso 1 1 calc R

loop_
_atom_site_aniso_label
_atom_site_aniso_U_11
_atom_site_aniso_U_22
_atom_site_aniso_U_33
_atom_site_aniso_U_23
_atom_site_aniso_U_13
_atom_site_aniso_U_12
O1 0.0298(6) 0.0337(5) 0.0335(11) 0.0028(5) 0.0046(6) -0.0008(4)
N1 0.0288(7) 0.0346(6) 0.0249(13) -0.0015(6) 0.0082(7) 0.0028(5)
N2 0.0289(7) 0.0347(6) 0.0354(14) -0.0014(6) 0.0117(7) 0.0011(5)
B1 0.0296(9) 0.0338(8) 0.0200(18) 0.0032(7) 0.0060(9) 0.0009(6)
C1 0.0445(11) 0.0531(10) 0.045(2) 0.0139(9) 0.0087(11) -0.0073(8)
C2 0.0328(9) 0.0373(8) 0.0359(17) 0.0042(7) 0.0102(9) -0.0030(6)
C3 0.0406(10) 0.0425(9) 0.033(2) 0.0022(8) 0.0076(10) -0.0095(7)
C4 0.0791(17) 0.0458(11) 0.090(3) 0.0096(11) 0.0007(16) -0.0220(10)
C5 0.0383(12) 0.0877(16) 0.071(2) -0.0119(14) 0.0158(12) -0.0158(10)
C6 0.0559(14) 0.0692(13) 0.046(3) -0.0127(11) 0.0111(13) -0.0239(10)
C7 0.0618(13) 0.0472(9) 0.0338(18) 0.0023(9) 0.0178(11) -0.0021(8)
C8 0.0368(10) 0.0436(9) 0.0396(19) -0.0041(8) 0.0144(10) 0.0020(7)
C9 0.0597(13) 0.0428(9) 0.0479(19) -0.0084(9) 0.0132(11) 0.0090(8)
C10 0.0384(10) 0.0601(11) 0.0425(19) 0.0073(9) 0.0039(10) 0.0127(8)
C11 0.0288(9) 0.0440(8) 0.0330(17) -0.0019(8) 0.0065(9) 0.0032(6)
C12 0.0324(10) 0.0619(11) 0.059(2) -0.0032(10) 0.0126(10) -0.0068(8)
C13 0.0653(14) 0.0383(9) 0.069(2) 0.0115(9) 0.0227(13) 0.0062(8)
C14 0.0381(10) 0.0314(7) 0.0492(18) -0.0003(7) 0.0161(9) 0.0000(6)
C15 0.0523(12) 0.0397(9) 0.064(2) -0.0088(9) 0.0109(11) -0.0048(8)
C16 0.0376(11) 0.0780(14) 0.046(2) -0.0024(11) 0.0191(11) 0.0030(9)
C17 0.0321(9) 0.0463(9) 0.0425(18) -0.0065(8) 0.0141(9) 0.0051(7)
C18 0.0335(10) 0.0556(10) 0.055(2) 0.0041(9) 0.0120(10) 0.0100(7)

loop_
_atom_type_symbol
_atom_type_description
_atom_type_scat_dispersion_real
_atom_type_scat_dispersion_imag
_atom_type_scat_source
C C 0.0033 0.0016 'International Tables Vol C Tables 4.2.6.8 and 6.1.1.4'
H H 0.0000 0.0000 'International Tables Vol C Tables 4.2.6.8 and 6.1.1.4'
B B 0.0013 0.0007 'International Tables Vol C Tables 4.2.6.8 and 6.1.1.4'
N N 0.0061 0.0033 'International Tables Vol C Tables 4.2.6.8 and 6.1.1.4'
O O 0.0106 0.0060 'International Tables Vol C Tables 4.2.6.8 and 6.1.1.4'

loop_
_geom_angle_atom_site_label_1
_geom_angle_atom_site_label_2
_geom_angle_atom_site_label_3
_geom_angle
C2 O1 B1 125.22(13)
B1 N1 C8 122.46(15)
B1 N1 C11 121.15(16)
C8 N1 C11 116.33(14)
B1 N2 C14 120.90(16)
B1 N2 C17 124.50(14)
C14 N2 C17 114.46(13)
N2 B1 O1 115.18(16)
N2 B1 N1 123.50(15)
O1 B1 N1 121.17(15)
C1 C2 O1 122.14(16)
C1 C2 C3 125.47(17)
O1 C2 C3 112.13(16)
C6 C3 C4 109.1(2)
C6 C3 C2 111.33(17)
C4 C3 C2 111.00(18)
C6 C3 C5 108.7(2)
C4 C3 C5 108.4(2)
C2 C3 C5 108.2(2)
N1 C8 C7 111.50(15)
N1 C8 C9 115.41(17)
C7 C8 C9 110.87(17)
N1 C11 C10 113.80(14)
N1 C11 C12 115.26(18)
C10 C11 C12 107.81(15)
N2 C14 C15 113.16(17)
N2 C14 C13 112.49(15)
C15 C14 C13 111.18(16)
N2 C17 C16 112.23(15)
N2 C17 C18 112.99(19)
C16 C17 C18 112.10(17)

loop_
_geom_bond_atom_site_label_1
_geom_bond_atom_site_label_2
_geom_bond_distance
O1 C2 1.376(2)
O1 B1 1.420(2)
N1 B1 1.447(2)
N1 C8 1.464(3)
N1 C11 1.470(2)
N2 B1 1.414(2)
N2 C14 1.479(2)
N2 C17 1.483(2)
C1 C2 1.315(3)
C2 C3 1.529(3)
C3 C6 1.508(4)
C3 C4 1.527(3)
C3 C5 1.532(3)
C7 C8 1.517(3)
C8 C9 1.522(2)
C10 C11 1.532(3)
C11 C12 1.536(3)
C13 C14 1.530(3)
C14 C15 1.520(3)
C16 C17 1.511(3)
C17 C18 1.529(3)

loop_
_cod_related_entry_id
_cod_related_entry_database
_cod_related_entry_code
1 ChemSpider 30659800
